data_7210327
loop_
_publ_author_name
'Kobayashi, Yuhei'
'Tanaka, Yuki'
'Sato, Tomohiro'
'Fujiki, Michiya'
'Kuroda, Reiko'
'Imai, Yoshitane'

_publ_section_title
;
 Chiral anthracene fluorescence system using achiral 1-naphthylmethylamine
;
_journal_issue 31
_journal_name_full CrystEngComm
_journal_page_first 6259
_journal_paper_doi 10.1039/c3ce40765a
_journal_volume 15
_journal_year 2013
_chemical_formula_sum 'C22 H19 N O2'
_chemical_formula_weight 329.38
_chemical_name_systematic
;
?
;
_space_group_IT_number 14
_symmetry_cell_setting monoclinic
_symmetry_space_group_name_Hall '-P 2ybc'
_symmetry_space_group_name_H-M 'P 1 21/c 1'
_atom_sites_solution_hydrogens geom
_atom_sites_solution_primary direct
_atom_sites_solution_secondary difmap
_audit_creation_method SHELXL-97
_cell_angle_alpha 90.00
_cell_angle_beta 91.339(2)
_cell_angle_gamma 90.00
_cell_formula_units_Z 4
_cell_length_a 16.8936(16)
_cell_length_b 7.6150(7)
_cell_length_c 12.9428(12)
_cell_measurement_reflns_used 2876
_cell_measurement_temperature 120(2)
_cell_measurement_theta_max 27.87
_cell_measurement_theta_min 1.21
_cell_volume 1664.6(3)
_computing_cell_refinement 'Bruker SAINT'
_computing_data_collection 'Bruker SMART'
_computing_data_reduction 'Bruker SAINT'
_computing_structure_refinement 'SHELXL-97 (Sheldrick, 1997)'
_computing_structure_solution 'SHELXS-97 (Sheldrick, 1997)'
_diffrn_ambient_temperature 120(2)
_diffrn_measured_fraction_theta_full 0.964
_diffrn_measured_fraction_theta_max 0.964
_diffrn_measurement_device_type 'CCD area detector'
_diffrn_measurement_method '\w scans'
_diffrn_radiation_monochromator graphite
_diffrn_radiation_source 'fine-focus sealed tube'
_diffrn_radiation_type MoK\a
_diffrn_radiation_wavelength 0.71073
_diffrn_reflns_av_R_equivalents 0.0388
_diffrn_reflns_av_sigmaI/netI 0.0557
_diffrn_reflns_limit_h_max 22
_diffrn_reflns_limit_h_min -18
_diffrn_reflns_limit_k_max 9
_diffrn_reflns_limit_k_min -7
_diffrn_reflns_limit_l_max 16
_diffrn_reflns_limit_l_min -16
_diffrn_reflns_number 9908
_diffrn_reflns_theta_full 27.87
_diffrn_reflns_theta_max 27.87
_diffrn_reflns_theta_min 1.21
_exptl_absorpt_coefficient_mu 0.084
_exptl_absorpt_correction_T_max 0.9958
_exptl_absorpt_correction_T_min 0.9672
_exptl_absorpt_correction_type empirical
_exptl_absorpt_process_details 'Bruker SADABS'
_exptl_crystal_colour colorless
_exptl_crystal_density_diffrn 1.314
_exptl_crystal_density_method 'not measured'
_exptl_crystal_description plate
_exptl_crystal_F_000 696
_exptl_crystal_size_max 0.40
_exptl_crystal_size_mid 0.25
_exptl_crystal_size_min 0.05
_refine_diff_density_max 0.366
_refine_diff_density_min -0.283
_refine_diff_density_rms 0.073
_refine_ls_extinction_method none
_refine_ls_goodness_of_fit_ref 1.062
_refine_ls_hydrogen_treatment constr
_refine_ls_matrix_type full
_refine_ls_number_parameters 227
_refine_ls_number_reflns 3820
_refine_ls_number_restraints 0
_refine_ls_restrained_S_all 1.062
_refine_ls_R_factor_all 0.0793
_refine_ls_R_factor_gt 0.0555
_refine_ls_shift/su_max 0.002
_refine_ls_shift/su_mean 0.000
_refine_ls_structure_factor_coef Fsqd
_refine_ls_weighting_details 'calc w=1/[\s^2^(Fo^2^)+(0.0815P)^2^+0.0862P] where P=(Fo^2^+2Fc^2^)/3'
_refine_ls_weighting_scheme calc
_refine_ls_wR_factor_gt 0.1336
_refine_ls_wR_factor_ref 0.1516
_reflns_number_gt 2876
_reflns_number_total 3820
_reflns_threshold_expression >2sigma(I)
_cod_data_source_file c3ce40765a.txt
_cod_data_source_block imai813_1
_cod_depositor_comments
;
The following automatic conversions were performed:

'_symmetry_cell_setting' value 'Monoclinic' changed to 'monoclinic'
according to /home/saulius/struct/CIF-dictionaries/cif_core.dic
dictionary named 'cif_core.dic' version 2.4.2 from 2011-04-26.

Automatic conversion script
Id: cif_fix_values 1891 2012-01-12 08:04:46Z andrius 
;
_cod_original_sg_symbol_H-M P2(1)/c
_cod_database_code 7210327

loop_
_symmetry_equiv_pos_as_xyz
'x, y, z'
'-x, y+1/2, -z+1/2'
'-x, -y, -z'
'x, -y-1/2, z-1/2'

loop_
_atom_site_label
_atom_site_type_symbol
_atom_site_fract_x
_atom_site_fract_y
_atom_site_fract_z
_atom_site_U_iso_or_equiv
_atom_site_adp_type
_atom_site_occupancy
_atom_site_symmetry_multiplicity
_atom_site_calc_flag
_atom_site_refinement_flags
C1 C 0.31648(11) 0.2794(2) 0.07490(13) 0.0171(4) Uani 1 1 d .
H1 H 0.3220 0.2138 0.1371 0.020 Uiso 1 1 calc R
C2 C 0.38253(10) 0.3288(2) 0.02384(13) 0.0157(4) Uani 1 1 d .
C3 C 0.37539(11) 0.4318(2) -0.06720(14) 0.0180(4) Uani 1 1 d .
H3 H 0.4215 0.4670 -0.1023 0.022 Uiso 1 1 calc R
C4 C 0.30224(11) 0.4807(2) -0.10460(14) 0.0196(4) Uani 1 1 d .
H4 H 0.2981 0.5520 -0.1647 0.023 Uiso 1 1 calc R
C5 C 0.15621(11) 0.4702(3) -0.09356(15) 0.0232(4) Uani 1 1 d .
H5 H 0.1506 0.5397 -0.1542 0.028 Uiso 1 1 calc R
C6 C 0.09047(11) 0.4139(3) -0.04485(15) 0.0247(4) Uani 1 1 d .
H6 H 0.0395 0.4437 -0.0720 0.030 Uiso 1 1 calc R
C7 C 0.09732(11) 0.3115(3) 0.04571(15) 0.0246(4) Uani 1 1 d .
H7 H 0.0510 0.2725 0.0790 0.030 Uiso 1 1 calc R
C8 C 0.17005(11) 0.2682(3) 0.08584(14) 0.0212(4) Uani 1 1 d .
H8 H 0.1741 0.2000 0.1472 0.025 Uiso 1 1 calc R
C9 C 0.23958(10) 0.3241(2) 0.03670(13) 0.0169(4) Uani 1 1 d .
C10 C 0.23286(11) 0.4267(2) -0.05513(14) 0.0181(4) Uani 1 1 d .
C11 C 0.46250(10) 0.2633(2) 0.05971(13) 0.0161(4) Uani 1 1 d .
O12 O 0.47693(7) 0.25706(17) 0.15652(9) 0.0202(3) Uani 1 1 d .
O13 O 0.50935(7) 0.21453(17) -0.00772(9) 0.0197(3) Uani 1 1 d .
C21 C 0.30893(10) 0.5953(2) 0.25716(13) 0.0148(4) Uani 1 1 d .
C22 C 0.35118(11) 0.6818(2) 0.18425(13) 0.0168(4) Uani 1 1 d .
H22 H 0.4072 0.6699 0.1844 0.020 Uiso 1 1 calc R
C23 C 0.31375(11) 0.7878(3) 0.10908(14) 0.0218(4) Uani 1 1 d .
H23 H 0.3446 0.8476 0.0597 0.026 Uiso 1 1 calc R
C24 C 0.23378(11) 0.8057(3) 0.10631(14) 0.0223(4) Uani 1 1 d .
H24 H 0.2091 0.8767 0.0545 0.027 Uiso 1 1 calc R
C25 C 0.10338(11) 0.7364(3) 0.17919(14) 0.0239(4) Uani 1 1 d .
H25 H 0.0779 0.8067 0.1277 0.029 Uiso 1 1 calc R
C26 C 0.05878(11) 0.6535(3) 0.25094(15) 0.0270(5) Uani 1 1 d .
H26 H 0.0028 0.6666 0.2495 0.032 Uiso 1 1 calc R
C27 C 0.09606(11) 0.5486(3) 0.32709(15) 0.0250(5) Uani 1 1 d .
H27 H 0.0649 0.4919 0.3773 0.030 Uiso 1 1 calc R
C28 C 0.17613(11) 0.5271(2) 0.33004(14) 0.0196(4) Uani 1 1 d .
H28 H 0.1998 0.4540 0.3815 0.024 Uiso 1 1 calc R
C29 C 0.22477(10) 0.6125(2) 0.25721(13) 0.0160(4) Uani 1 1 d .
C30 C 0.18679(11) 0.7196(2) 0.17991(14) 0.0189(4) Uani 1 1 d .
C31 C 0.34809(10) 0.4815(2) 0.33851(13) 0.0170(4) Uani 1 1 d .
H31A H 0.3397 0.5349 0.4071 0.020 Uiso 1 1 calc R
H31B H 0.3221 0.3650 0.3378 0.020 Uiso 1 1 calc R
N32 N 0.43405(8) 0.4569(2) 0.32476(11) 0.0155(3) Uani 1 1 d .
H32A H 0.4422 0.4003 0.2640 0.023 Uiso 1 1 calc R
H32B H 0.4544 0.3918 0.3780 0.023 Uiso 1 1 calc R
H32C H 0.4584 0.5635 0.3238 0.023 Uiso 1 1 calc R

loop_
_atom_site_aniso_label
_atom_site_aniso_U_11
_atom_site_aniso_U_22
_atom_site_aniso_U_33
_atom_site_aniso_U_23
_atom_site_aniso_U_13
_atom_site_aniso_U_12
C1 0.0227(10) 0.0137(9) 0.0148(8) -0.0022(7) -0.0001(7) 0.0012(7)
C2 0.0166(9) 0.0152(9) 0.0152(8) -0.0051(7) -0.0003(7) -0.0003(7)
C3 0.0205(10) 0.0142(9) 0.0195(9) -0.0018(7) 0.0015(7) -0.0022(7)
C4 0.0255(11) 0.0159(9) 0.0173(9) 0.0009(7) 0.0000(8) 0.0007(7)
C5 0.0258(11) 0.0222(11) 0.0214(10) -0.0005(8) -0.0027(8) 0.0058(8)
C6 0.0189(10) 0.0290(11) 0.0262(10) -0.0053(9) -0.0037(8) 0.0073(8)
C7 0.0186(10) 0.0278(11) 0.0276(10) -0.0044(9) 0.0039(8) -0.0006(8)
C8 0.0238(10) 0.0196(10) 0.0202(9) -0.0010(8) 0.0016(8) 0.0016(8)
C9 0.0195(9) 0.0146(9) 0.0167(9) -0.0045(7) 0.0002(7) 0.0011(7)
C10 0.0216(10) 0.0135(9) 0.0189(9) -0.0026(7) -0.0009(7) 0.0020(7)
C11 0.0164(9) 0.0142(9) 0.0175(9) -0.0024(7) -0.0016(7) -0.0029(7)
O12 0.0218(7) 0.0222(7) 0.0164(6) -0.0034(5) -0.0021(5) 0.0044(5)
O13 0.0159(7) 0.0258(8) 0.0175(6) -0.0037(5) 0.0018(5) -0.0004(5)
C21 0.0202(9) 0.0121(9) 0.0121(8) -0.0036(7) -0.0011(7) 0.0003(7)
C22 0.0166(9) 0.0164(9) 0.0173(9) -0.0007(7) 0.0004(7) 0.0010(7)
C23 0.0265(10) 0.0203(10) 0.0187(9) 0.0052(8) 0.0040(8) -0.0004(8)
C24 0.0285(11) 0.0209(10) 0.0175(9) 0.0040(8) -0.0030(8) 0.0041(8)
C25 0.0235(10) 0.0279(11) 0.0200(9) -0.0060(8) -0.0051(8) 0.0054(8)
C26 0.0165(10) 0.0369(12) 0.0275(10) -0.0086(9) -0.0020(8) 0.0031(8)
C27 0.0200(10) 0.0311(12) 0.0242(10) -0.0027(9) 0.0046(8) -0.0036(8)
C28 0.0227(10) 0.0206(10) 0.0156(9) -0.0014(7) -0.0004(7) 0.0001(8)
C29 0.0191(9) 0.0146(9) 0.0141(8) -0.0030(7) -0.0007(7) 0.0012(7)
C30 0.0223(10) 0.0179(10) 0.0164(9) -0.0040(7) -0.0024(7) 0.0018(7)
C31 0.0166(9) 0.0194(10) 0.0150(9) 0.0018(7) 0.0009(7) 0.0008(7)
N32 0.0175(8) 0.0160(8) 0.0129(7) 0.0023(6) -0.0010(6) 0.0012(6)

loop_
_atom_type_symbol
_atom_type_description
_atom_type_scat_dispersion_real
_atom_type_scat_dispersion_imag
_atom_type_scat_source
C C 0.0033 0.0016 'International Tables Vol C Tables 4.2.6.8 and 6.1.1.4'
H H 0.0000 0.0000 'International Tables Vol C Tables 4.2.6.8 and 6.1.1.4'
N N 0.0061 0.0033 'International Tables Vol C Tables 4.2.6.8 and 6.1.1.4'
O O 0.0106 0.0060 'International Tables Vol C Tables 4.2.6.8 and 6.1.1.4'

loop_
_geom_angle_atom_site_label_1
_geom_angle_atom_site_label_2
_geom_angle_atom_site_label_3
_geom_angle
C2 C1 C9 121.15(17)
C1 C2 C3 120.05(16)
C1 C2 C11 119.91(16)
C3 C2 C11 119.89(16)
C4 C3 C2 120.20(17)
C3 C4 C10 120.89(17)
C6 C5 C10 120.91(18)
C5 C6 C7 120.53(18)
C8 C7 C6 120.41(18)
C7 C8 C9 120.42(18)
C8 C9 C1 122.24(17)
C8 C9 C10 119.31(17)
C1 C9 C10 118.44(16)
C4 C10 C5 122.37(17)
C4 C10 C9 119.21(16)
C5 C10 C9 118.42(17)
O13 C11 O12 124.58(16)
O13 C11 C2 117.56(15)
O12 C11 C2 117.83(15)
C22 C21 C29 119.52(16)
C22 C21 C31 122.20(16)
C29 C21 C31 118.29(15)
C21 C22 C23 121.48(17)
C24 C23 C22 120.53(17)
C23 C24 C30 120.62(17)
C26 C25 C30 121.31(19)
C25 C26 C27 119.63(18)
C28 C27 C26 121.08(18)
C27 C28 C29 121.02(18)
C28 C29 C21 123.32(16)
C28 C29 C30 117.86(17)
C21 C29 C30 118.82(16)
C25 C30 C24 121.86(17)
C25 C30 C29 119.10(17)
C24 C30 C29 119.04(17)
N32 C31 C21 113.93(14)

loop_
_geom_bond_atom_site_label_1
_geom_bond_atom_site_label_2
_geom_bond_distance
C1 C2 1.363(2)
C1 C9 1.421(2)
C2 C3 1.418(2)
C2 C11 1.503(2)
C3 C4 1.368(3)
C4 C10 1.410(3)
C5 C6 1.359(3)
C5 C10 1.416(3)
C6 C7 1.410(3)
C7 C8 1.363(3)
C8 C9 1.414(2)
C9 C10 1.425(2)
C11 O13 1.248(2)
C11 O12 1.272(2)
C21 C22 1.366(2)
C21 C29 1.428(2)
C21 C31 1.505(2)
C22 C23 1.403(2)
C23 C24 1.358(3)
C24 C30 1.415(3)
C25 C26 1.364(3)
C25 C30 1.415(3)
C26 C27 1.406(3)
C27 C28 1.362(3)
C28 C29 1.422(2)
C29 C30 1.431(2)
C31 N32 1.479(2)
